data_1567163
loop_
_publ_author_name
'Zafar, Mohammad'
'Ahmad, Asif'
'Saha, Suvam'
'Ramalakshmi, Rongala'
'Roisnel, Thierry'
'Ghosh, Sundargopal'

_publ_section_title
;
 Cooperative B--H bond activation: dual site borane activation by redox
 active \k2-N,S-chelated complexes
;
_journal_issue 29
_journal_name_full 'Chemical Science'
_journal_page_first 8567
_journal_page_last 8575
_journal_paper_doi 10.1039/D2SC00907B
_journal_volume 13
_journal_year 2022
_chemical_formula_moiety 'C32 H34 B2 N2 Ru S4, C H2 Cl2'
_chemical_formula_sum 'C33 H36 B2 Cl2 N2 Ru S4'
_chemical_formula_weight 782.47
_space_group_crystal_system triclinic
_space_group_IT_number 2
_space_group_name_Hall '-P 1'
_space_group_name_H-M_alt 'P -1'
_atom_sites_solution_hydrogens mixed
_audit_creation_method SHELXL-2018/3
_audit_update_record
;
2020-10-27 deposited with the CCDC.	2022-06-23 downloaded from the CCDC.
;
_cell_angle_alpha 91.746(5)
_cell_angle_beta 95.358(6)
_cell_angle_gamma 91.618(5)
_cell_formula_units_Z 1
_cell_length_a 8.1421(16)
_cell_length_b 9.0380(16)
_cell_length_c 11.991(2)
_cell_measurement_reflns_used 9670
_cell_measurement_temperature 297(2)
_cell_measurement_theta_max 29.19
_cell_measurement_theta_min 3.17
_cell_volume 877.7(3)
_computing_cell_refinement 'APEX3/SAINT (Bruker, 2016)'
_computing_data_collection 'APEX3 (Bruker, 2016)'
_computing_data_reduction 'SAINT/XPREP (Bruker, 2016)'
_computing_molecular_graphics 'ORTEP3 (Farrugia, 1997) and Mercury (Bruno et al., 2002)'
_computing_publication_material 'SHELXL-2018/3 (Sheldrick, 2018)'
_computing_structure_refinement 'SHELXL-2018/3 (Sheldrick, 2018)'
_computing_structure_solution 'SHELXT-2014/5 (Sheldrick, 2014)'
_diffrn_ambient_temperature 297(2)
_diffrn_measured_fraction_theta_full 0.997
_diffrn_measured_fraction_theta_max 0.997
_diffrn_measurement_device_type 'Bruker axs kappa apex3 CMOS Diffractometer'
_diffrn_measurement_method '\w and \f scan'
_diffrn_radiation_monochromator graphite
_diffrn_radiation_source 'fine-focus sealed tube'
_diffrn_radiation_type MoK\a
_diffrn_radiation_wavelength 0.71073
_diffrn_reflns_av_R_equivalents 0.0479
_diffrn_reflns_av_unetI/netI 0.0218
_diffrn_reflns_Laue_measured_fraction_full 0.997
_diffrn_reflns_Laue_measured_fraction_max 0.997
_diffrn_reflns_limit_h_max 10
_diffrn_reflns_limit_h_min -10
_diffrn_reflns_limit_k_max 11
_diffrn_reflns_limit_k_min -10
_diffrn_reflns_limit_l_max 14
_diffrn_reflns_limit_l_min -14
_diffrn_reflns_number 31617
_diffrn_reflns_point_group_measured_fraction_full 0.997
_diffrn_reflns_point_group_measured_fraction_max 0.997
_diffrn_reflns_theta_full 25.242
_diffrn_reflns_theta_max 25.995
_diffrn_reflns_theta_min 2.874
_exptl_absorpt_coefficient_mu 0.863
_exptl_absorpt_correction_T_max 0.7461
_exptl_absorpt_correction_T_min 0.6569
_exptl_absorpt_correction_type multi-scan
_exptl_absorpt_process_details 'SADABS (Bruker, 2016)'
_exptl_crystal_colour yellow
_exptl_crystal_density_diffrn 1.480
_exptl_crystal_description BLOCK
_exptl_crystal_F_000 400
_exptl_crystal_size_max 0.150
_exptl_crystal_size_mid 0.100
_exptl_crystal_size_min 0.050
_refine_diff_density_max 0.785
_refine_diff_density_min -1.011
_refine_diff_density_rms 0.095
_refine_ls_extinction_coef 0.043(4)
_refine_ls_extinction_expression Fc^*^=kFc[1+0.001xFc^2^\l^3^/sin(2\q)]^-1/4^
_refine_ls_extinction_method 'SHELXL-2018/3 (Sheldrick 2018)'
_refine_ls_goodness_of_fit_ref 1.129
_refine_ls_hydrogen_treatment mixed
_refine_ls_matrix_type full
_refine_ls_number_parameters 217
_refine_ls_number_reflns 3426
_refine_ls_number_restraints 7
_refine_ls_restrained_S_all 1.130
_refine_ls_R_factor_all 0.0565
_refine_ls_R_factor_gt 0.0486
_refine_ls_shift/su_max 0.005
_refine_ls_shift/su_mean 0.000
_refine_ls_structure_factor_coef Fsqd
_refine_ls_weighting_details 'w=1/[\s^2^(Fo^2^)+(0.0425P)^2^+2.0647P] where P=(Fo^2^+2Fc^2^)/3'
_refine_ls_weighting_scheme calc
_refine_ls_wR_factor_gt 0.1137
_refine_ls_wR_factor_ref 0.1206
_reflns_Friedel_coverage 0.000
_reflns_number_gt 3049
_reflns_number_total 3426
_reflns_threshold_expression 'I > 2\s(I)'
_cod_data_source_file d2sc00907b2.cif
_cod_data_source_block shelx
_cod_depositor_comments 'Adding full bibliography for 1567161--1567164.cif.'
_cod_database_code 1567163
_shelx_shelxl_version_number 2018/3
_shelx_space_group_comment
;
The symmetry employed for this shelxl refinement is uniquely defined
by the following loop, which should always be used as a source of
symmetry information in preference to the above space-group names.
They are only intended as comments.
;
_shelx_estimated_absorpt_t_min 0.881
_shelx_estimated_absorpt_t_max 0.958

loop_
_space_group_symop_operation_xyz
'x, y, z'
'-x, -y, -z'

loop_
_atom_site_label
_atom_site_type_symbol
_atom_site_fract_x
_atom_site_fract_y
_atom_site_fract_z
_atom_site_U_iso_or_equiv
_atom_site_adp_type
_atom_site_occupancy
_atom_site_site_symmetry_order
_atom_site_calc_flag
_atom_site_refinement_flags_posn
_atom_site_refinement_flags_adp
_atom_site_refinement_flags_occupancy
_atom_site_disorder_assembly
_atom_site_disorder_group
Ru1 Ru 0.500000 0.000000 0.000000 0.03569(19) Uani 1 2 d S . P . .
B1 B 0.4737(5) 0.1396(4) 0.1475(4) 0.0336(8) Uani 1 1 d . . . . .
C1 C 0.3709(4) 0.2849(4) 0.1538(3) 0.0341(8) Uani 1 1 d . . . . .
C2 C 0.1984(5) 0.2820(4) 0.1525(3) 0.0396(8) Uani 1 1 d . . . . .
C3 C 0.1144(5) 0.4140(5) 0.1472(4) 0.0477(10) Uani 1 1 d . . . . .
H3 H 0.000069 0.410459 0.146390 0.057 Uiso 1 1 calc R U . . .
C4 C 0.1947(5) 0.5497(4) 0.1433(4) 0.0452(9) Uani 1 1 d . . . . .
C5 C 0.3644(5) 0.5527(4) 0.1466(3) 0.0423(9) Uani 1 1 d . . . . .
H5 H 0.420931 0.643373 0.144869 0.051 Uiso 1 1 calc R U . . .
C6 C 0.4534(4) 0.4236(4) 0.1525(3) 0.0351(8) Uani 1 1 d . . . . .
C7 C 0.6392(5) 0.4380(5) 0.1590(4) 0.0488(10) Uani 1 1 d . . . . .
H7A H 0.672261 0.540849 0.158798 0.073 Uiso 1 1 calc R U . . .
H7B H 0.677765 0.386969 0.095517 0.073 Uiso 1 1 calc R U . . .
H7C H 0.685895 0.395497 0.226700 0.073 Uiso 1 1 calc R U . . .
C8 C 0.0986(6) 0.1388(5) 0.1569(5) 0.0623(13) Uani 1 1 d . . . . .
H8A H -0.012266 0.160555 0.171607 0.093 Uiso 1 1 calc R U . . .
H8B H 0.147801 0.079844 0.215592 0.093 Uiso 1 1 calc R U . . .
H8C H 0.096930 0.085245 0.086458 0.093 Uiso 1 1 calc R U . . .
C9 C 0.0993(7) 0.6907(5) 0.1358(5) 0.0700(15) Uani 1 1 d . . . . .
H9A H 0.065977 0.717536 0.208182 0.105 Uiso 1 1 calc R U . . .
H9B H 0.003363 0.675412 0.083339 0.105 Uiso 1 1 calc R U . . .
H9C H 0.168099 0.768827 0.110957 0.105 Uiso 1 1 calc R U . . .
C10 C 0.5876(5) 0.1436(5) 0.3644(3) 0.0435(9) Uani 1 1 d . . . . .
C11 C 0.4966(6) 0.2557(5) 0.4081(4) 0.0542(11) Uani 1 1 d . . . . .
H11 H 0.420248 0.306004 0.362066 0.065 Uiso 1 1 calc R U . . .
C12 C 0.5224(7) 0.2908(6) 0.5217(4) 0.0677(14) Uani 1 1 d . . . . .
H12 H 0.463935 0.366823 0.551762 0.081 Uiso 1 1 calc R U . . .
C13 C 0.6337(8) 0.2147(7) 0.5916(4) 0.0764(16) Uani 1 1 d . . . . .
H13 H 0.647717 0.239372 0.667792 0.092 Uiso 1 1 calc R U . . .
C14 C 0.7231(7) 0.1036(7) 0.5492(4) 0.0732(15) Uani 1 1 d . . . . .
H14 H 0.797965 0.052482 0.595766 0.088 Uiso 1 1 calc R U . . .
C15 C 0.6995(5) 0.0691(6) 0.4354(4) 0.0537(11) Uani 1 1 d . . . . .
C16 C 0.6787(5) -0.0264(4) 0.2391(3) 0.0405(9) Uani 1 1 d . . . . .
S1 S 0.69006(12) -0.12118(10) 0.11846(9) 0.0424(3) Uani 1 1 d . . . . .
S2 S 0.79454(15) -0.06798(15) 0.36199(10) 0.0591(3) Uani 1 1 d . . . . .
N1 N 0.5789(4) 0.0878(3) 0.2519(3) 0.0366(7) Uani 1 1 d . . . . .
C17 C 0.049(4) 0.454(3) 0.5671(14) 0.193(10) Uani 0.5 1 d D U P . .
H18A H 0.155153 0.493403 0.600327 0.231 Uiso 0.5 1 calc R U P A .
H18B H -0.024507 0.417821 0.619976 0.231 Uiso 0.5 1 calc R U P . .
Cl1 Cl 0.0413(7) 0.3675(6) 0.4396(4) 0.247(2) Uani 1 1 d D U . A -1
H2 H 0.386(4) 0.022(4) 0.103(3) 0.030(9) Uiso 1 1 d . . . . .
H1 H 0.573(5) 0.149(4) 0.064(3) 0.032(9) Uiso 1 1 d . . . . .

loop_
_atom_site_aniso_label
_atom_site_aniso_U_11
_atom_site_aniso_U_22
_atom_site_aniso_U_33
_atom_site_aniso_U_23
_atom_site_aniso_U_13
_atom_site_aniso_U_12
Ru1 0.0347(3) 0.0273(2) 0.0449(3) -0.00185(17) 0.00223(17) 0.00597(16)
B1 0.032(2) 0.0269(19) 0.041(2) -0.0028(16) 0.0019(16) 0.0031(15)
C1 0.0344(18) 0.0311(17) 0.0370(19) -0.0006(14) 0.0044(15) 0.0050(14)
C2 0.0333(19) 0.039(2) 0.046(2) -0.0045(16) 0.0052(16) 0.0035(15)
C3 0.0298(19) 0.054(2) 0.059(3) -0.008(2) 0.0016(17) 0.0107(17)
C4 0.046(2) 0.040(2) 0.048(2) -0.0065(17) -0.0037(18) 0.0148(17)
C5 0.048(2) 0.0314(19) 0.047(2) -0.0015(16) -0.0011(17) 0.0028(16)
C6 0.0351(19) 0.0321(18) 0.0377(19) -0.0037(14) 0.0027(15) 0.0034(14)
C7 0.036(2) 0.041(2) 0.069(3) 0.000(2) 0.0026(19) -0.0028(17)
C8 0.041(2) 0.051(3) 0.096(4) -0.003(3) 0.017(2) -0.006(2)
C9 0.070(3) 0.052(3) 0.085(4) -0.007(3) -0.013(3) 0.033(3)
C10 0.041(2) 0.046(2) 0.043(2) 0.0010(17) 0.0027(17) -0.0049(17)
C11 0.065(3) 0.051(3) 0.047(2) -0.0040(19) 0.006(2) 0.002(2)
C12 0.084(4) 0.069(3) 0.049(3) -0.011(2) 0.009(3) -0.001(3)
C13 0.079(4) 0.105(5) 0.042(3) -0.012(3) 0.001(3) -0.011(3)
C14 0.067(3) 0.102(4) 0.047(3) 0.008(3) -0.009(2) -0.005(3)
C15 0.043(2) 0.070(3) 0.048(2) 0.007(2) -0.0006(19) 0.000(2)
C16 0.0332(19) 0.038(2) 0.050(2) 0.0089(17) 0.0005(16) 0.0032(15)
S1 0.0393(5) 0.0330(5) 0.0550(6) 0.0019(4) 0.0020(4) 0.0122(4)
S2 0.0484(6) 0.0748(8) 0.0542(7) 0.0150(6) -0.0040(5) 0.0173(6)
N1 0.0372(16) 0.0379(16) 0.0340(16) 0.0012(13) -0.0003(13) 0.0015(13)
C17 0.27(3) 0.19(2) 0.123(16) 0.044(16) 0.061(18) 0.02(2)
Cl1 0.286(6) 0.274(6) 0.195(4) 0.033(4) 0.077(4) 0.061(5)

loop_
_atom_type_symbol
_atom_type_description
_atom_type_scat_dispersion_real
_atom_type_scat_dispersion_imag
_atom_type_scat_source
C C 0.0033 0.0016 'International Tables Vol C Tables 4.2.6.8 and 6.1.1.4'
H H 0.0000 0.0000 'International Tables Vol C Tables 4.2.6.8 and 6.1.1.4'
S S 0.1246 0.1234 'International Tables Vol C Tables 4.2.6.8 and 6.1.1.4'
Ru Ru -1.2594 0.8363 'International Tables Vol C Tables 4.2.6.8 and 6.1.1.4'
Cl Cl 0.1484 0.1585 'International Tables Vol C Tables 4.2.6.8 and 6.1.1.4'
N N 0.0061 0.0033 'International Tables Vol C Tables 4.2.6.8 and 6.1.1.4'
B B 0.0013 0.0007 'International Tables Vol C Tables 4.2.6.8 and 6.1.1.4'

loop_
_geom_angle_atom_site_label_1
_geom_angle_atom_site_label_2
_geom_angle_atom_site_label_3
_geom_angle
_geom_angle_site_symmetry_1
_geom_angle_site_symmetry_3
_geom_angle_publ_flag
B1 Ru1 B1 180.0(2) 2_655 . ?
B1 Ru1 S1 95.86(11) 2_655 . ?
B1 Ru1 S1 84.14(11) . . ?
B1 Ru1 S1 84.14(11) 2_655 2_655 ?
B1 Ru1 S1 95.86(11) . 2_655 ?
S1 Ru1 S1 180.0 . 2_655 ?
B1 Ru1 H2 142.3(13) 2_655 . ?
B1 Ru1 H2 37.7(13) . . ?
S1 Ru1 H2 89.5(13) . . ?
S1 Ru1 H2 90.5(13) 2_655 . ?
B1 Ru1 H1 141.9(13) 2_655 . ?
B1 Ru1 H1 38.1(13) . . ?
S1 Ru1 H1 85.6(13) . . ?
S1 Ru1 H1 94.4(13) 2_655 . ?
H2 Ru1 H1 75.6(18) . . ?
N1 B1 C1 120.5(3) . . ?
N1 B1 Ru1 112.2(2) . . ?
C1 B1 Ru1 127.2(3) . . ?
N1 B1 H2 107.3(16) . . ?
C1 B1 H2 113.8(16) . . ?
Ru1 B1 H2 48.1(16) . . ?
N1 B1 H1 107.3(16) . . ?
C1 B1 H1 109.7(16) . . ?
Ru1 B1 H1 47.3(16) . . ?
H2 B1 H1 95(2) . . ?
C2 C1 C6 117.9(3) . . ?
C2 C1 B1 122.8(3) . . ?
C6 C1 B1 119.1(3) . . ?
C3 C2 C1 119.7(4) . . ?
C3 C2 C8 118.2(4) . . ?
C1 C2 C8 122.0(4) . . ?
C4 C3 C2 122.4(4) . . ?
C4 C3 H3 118.8 . . ?
C2 C3 H3 118.8 . . ?
C3 C4 C5 117.9(4) . . ?
C3 C4 C9 121.0(4) . . ?
C5 C4 C9 121.2(4) . . ?
C4 C5 C6 121.7(4) . . ?
C4 C5 H5 119.2 . . ?
C6 C5 H5 119.2 . . ?
C5 C6 C1 120.3(3) . . ?
C5 C6 C7 117.9(3) . . ?
C1 C6 C7 121.7(3) . . ?
C6 C7 H7A 109.5 . . ?
C6 C7 H7B 109.5 . . ?
H7A C7 H7B 109.5 . . ?
C6 C7 H7C 109.5 . . ?
H7A C7 H7C 109.5 . . ?
H7B C7 H7C 109.5 . . ?
C2 C8 H8A 109.5 . . ?
C2 C8 H8B 109.5 . . ?
H8A C8 H8B 109.5 . . ?
C2 C8 H8C 109.5 . . ?
H8A C8 H8C 109.5 . . ?
H8B C8 H8C 109.5 . . ?
C4 C9 H9A 109.5 . . ?
C4 C9 H9B 109.5 . . ?
H9A C9 H9B 109.5 . . ?
C4 C9 H9C 109.5 . . ?
H9A C9 H9C 109.5 . . ?
H9B C9 H9C 109.5 . . ?
C15 C10 C11 119.6(4) . . ?
C15 C10 N1 112.5(4) . . ?
C11 C10 N1 127.9(4) . . ?
C12 C11 C10 118.4(5) . . ?
C12 C11 H11 120.8 . . ?
C10 C11 H11 120.8 . . ?
C11 C12 C13 121.3(5) . . ?
C11 C12 H12 119.3 . . ?
C13 C12 H12 119.3 . . ?
C14 C13 C12 120.5(5) . . ?
C14 C13 H13 119.7 . . ?
C12 C13 H13 119.7 . . ?
C13 C14 C15 118.5(5) . . ?
C13 C14 H14 120.8 . . ?
C15 C14 H14 120.8 . . ?
C14 C15 C10 121.7(5) . . ?
C14 C15 S2 127.4(4) . . ?
C10 C15 S2 111.0(3) . . ?
N1 C16 S1 124.3(3) . . ?
N1 C16 S2 113.0(3) . . ?
S1 C16 S2 122.7(2) . . ?
C16 S1 Ru1 101.11(13) . . ?
C16 S2 C15 90.8(2) . . ?
C16 N1 C10 112.7(3) . . ?
C16 N1 B1 118.1(3) . . ?
C10 N1 B1 129.3(3) . . ?
Cl1 C17 C17 58.4(9) . 2_566 ?
Cl1 C17 H18A 117.9 . . ?
C17 C17 H18A 117.9 2_566 . ?
Cl1 C17 H18B 117.9 . . ?
C17 C17 H18B 117.9 2_566 . ?
H18A C17 H18B 115.1 . . ?

loop_
_geom_bond_atom_site_label_1
_geom_bond_atom_site_label_2
_geom_bond_distance
_geom_bond_site_symmetry_2
_geom_bond_publ_flag
Ru1 B1 2.172(4) 2_655 ?
Ru1 B1 2.172(4) . ?
Ru1 S1 2.3221(10) . ?
Ru1 S1 2.3221(10) 2_655 ?
Ru1 H2 1.62(4) . ?
Ru1 H1 1.60(4) . ?
B1 N1 1.542(5) . ?
B1 C1 1.580(5) . ?
B1 H2 1.33(4) . ?
B1 H1 1.35(4) . ?
C1 C2 1.403(5) . ?
C1 C6 1.407(5) . ?
C2 C3 1.391(5) . ?
C2 C8 1.514(6) . ?
C3 C4 1.378(6) . ?
C3 H3 0.9300 . ?
C4 C5 1.379(6) . ?
C4 C9 1.511(5) . ?
C5 C6 1.391(5) . ?
C5 H5 0.9300 . ?
C6 C7 1.510(5) . ?
C7 H7A 0.9600 . ?
C7 H7B 0.9600 . ?
C7 H7C 0.9600 . ?
C8 H8A 0.9600 . ?
C8 H8B 0.9600 . ?
C8 H8C 0.9600 . ?
C9 H9A 0.9600 . ?
C9 H9B 0.9600 . ?
C9 H9C 0.9600 . ?
C10 C15 1.389(6) . ?
C10 C11 1.390(6) . ?
C10 N1 1.421(5) . ?
C11 C12 1.384(7) . ?
C11 H11 0.9300 . ?
C12 C13 1.387(8) . ?
C12 H12 0.9300 . ?
C13 C14 1.370(9) . ?
C13 H13 0.9300 . ?
C14 C15 1.385(7) . ?
C14 H14 0.9300 . ?
C15 S2 1.739(5) . ?
C16 N1 1.345(5) . ?
C16 S1 1.670(4) . ?
C16 S2 1.731(4) . ?
C17 Cl1 1.692(16) . ?
C17 C17 1.95(5) 2_566 ?
C17 H18A 0.9700 . ?
C17 H18B 0.9700 . ?

loop_
_geom_torsion_atom_site_label_1
_geom_torsion_atom_site_label_2
_geom_torsion_atom_site_label_3
_geom_torsion_atom_site_label_4
_geom_torsion
_geom_torsion_site_symmetry_1
_geom_torsion_site_symmetry_2
_geom_torsion_site_symmetry_3
_geom_torsion_site_symmetry_4
_geom_torsion_publ_flag
N1 B1 C1 C2 -107.4(4) . . . . ?
Ru1 B1 C1 C2 76.6(5) . . . . ?
N1 B1 C1 C6 77.5(5) . . . . ?
Ru1 B1 C1 C6 -98.6(4) . . . . ?
C6 C1 C2 C3 1.5(6) . . . . ?
B1 C1 C2 C3 -173.7(4) . . . . ?
C6 C1 C2 C8 -178.3(4) . . . . ?
B1 C1 C2 C8 6.5(6) . . . . ?
C1 C2 C3 C4 0.0(6) . . . . ?
C8 C2 C3 C4 179.8(4) . . . . ?
C2 C3 C4 C5 -1.1(6) . . . . ?
C2 C3 C4 C9 179.0(4) . . . . ?
C3 C4 C5 C6 0.7(6) . . . . ?
C9 C4 C5 C6 -179.4(4) . . . . ?
C4 C5 C6 C1 0.8(6) . . . . ?
C4 C5 C6 C7 -178.3(4) . . . . ?
C2 C1 C6 C5 -1.9(6) . . . . ?
B1 C1 C6 C5 173.5(4) . . . . ?
C2 C1 C6 C7 177.2(4) . . . . ?
B1 C1 C6 C7 -7.4(5) . . . . ?
C15 C10 C11 C12 0.7(7) . . . . ?
N1 C10 C11 C12 178.6(4) . . . . ?
C10 C11 C12 C13 -1.2(8) . . . . ?
C11 C12 C13 C14 0.9(9) . . . . ?
C12 C13 C14 C15 -0.1(9) . . . . ?
C13 C14 C15 C10 -0.4(8) . . . . ?
C13 C14 C15 S2 -178.9(4) . . . . ?
C11 C10 C15 C14 0.1(7) . . . . ?
N1 C10 C15 C14 -178.1(4) . . . . ?
C11 C10 C15 S2 178.8(3) . . . . ?
N1 C10 C15 S2 0.6(5) . . . . ?
N1 C16 S1 Ru1 0.3(4) . . . . ?
S2 C16 S1 Ru1 179.5(2) . . . . ?
N1 C16 S2 C15 2.2(3) . . . . ?
S1 C16 S2 C15 -177.1(3) . . . . ?
C14 C15 S2 C16 177.1(5) . . . . ?
C10 C15 S2 C16 -1.6(4) . . . . ?
S1 C16 N1 C10 177.0(3) . . . . ?
S2 C16 N1 C10 -2.3(4) . . . . ?
S1 C16 N1 B1 -3.0(5) . . . . ?
S2 C16 N1 B1 177.8(3) . . . . ?
C15 C10 N1 C16 1.1(5) . . . . ?
C11 C10 N1 C16 -176.9(4) . . . . ?
C15 C10 N1 B1 -179.0(4) . . . . ?
C11 C10 N1 B1 3.0(7) . . . . ?
C1 B1 N1 C16 -172.4(3) . . . . ?
Ru1 B1 N1 C16 4.2(4) . . . . ?
C1 B1 N1 C10 7.6(6) . . . . ?
Ru1 B1 N1 C10 -175.8(3) . . . . ?
